data_4320949
loop_
_publ_author_name
'Berthold Nock'
'Theodosia Maina'
'Francesco Tisato'
'Minas Papadopoulos'
'Catherine P. Raptopoulou'
'Aris Terzis'
'Efstratios Chiotellis'

_publ_section_title
;
 Synthesis and Characterization of Six-Coordinate "3 + 2" Mixed-Ligand
 Oxorhenium Complexes with theo-Diphenylphosphinophenolato Ligand and
 Tridentate Coligands of Different N and S Donor Atom Combinations
;
_journal_name_full 'Inorganic Chemistry'
_journal_page_first 2178
_journal_page_last 2184
_journal_paper_doi 10.1021/ic991341k
_journal_volume 39
_journal_year 2000
_chemical_formula_analytical ReO{[(CH2)4NCH2CH2CH2CH2S][o-OC6H4P(C6H5)2]}
_chemical_formula_sum 'C26 H30 N2 O2 P Re S'
_chemical_formula_weight 651.75
_chemical_name_systematic
; 
 ? 
;
_space_group_IT_number 61
_symmetry_cell_setting orthorhombic
_symmetry_space_group_name_Hall '-P 2bc 2ac'
_symmetry_space_group_name_H-M 'P c a b'
_atom_sites_solution_hydrogens geom
_atom_sites_solution_primary direct
_atom_sites_solution_secondary difmap
_audit_creation_method SHELXL
_cell_angle_alpha 90.00
_cell_angle_beta 90.00
_cell_angle_gamma 90.00
_cell_formula_units_Z 8
_cell_length_a 14.328(2)
_cell_length_b 18.603(2)
_cell_length_c 18.948(2)
_cell_measurement_reflns_used 25
_cell_measurement_temperature 298
_cell_measurement_theta_max 27
_cell_measurement_theta_min 12
_cell_volume 5050.5(10)
_computing_cell_refinement 'Program LEAST (UCLA Crystallographic package, C.E.Strouse, 1994)'
_computing_data_collection 'Program COLLECT (UCLA Crystallographic package, C.E.Strouse, 1994)'
_computing_data_reduction 'Program REDUCE (UCLA Crystallographic package, C.E.Strouse, 1994)'
_computing_molecular_graphics ORTEP
_computing_structure_refinement 'SHELXL-93 (Sheldrick, 1993)'
_computing_structure_solution 'SHELXS-86 (Sheldrick, 1990)'
_diffrn_ambient_temperature 298
_diffrn_measurement_device 'P21 Nicolet upgraded by Crystal Logic'
_diffrn_measurement_method 'theta-2theta scans'
_diffrn_radiation_monochromator graphite
_diffrn_radiation_source 'fine-focus sealed tube'
_diffrn_radiation_type CuK\a
_diffrn_radiation_wavelength 1.54180
_diffrn_reflns_av_R_equivalents 0.0000
_diffrn_reflns_av_sigmaI/netI 0.0446
_diffrn_reflns_limit_h_max 16
_diffrn_reflns_limit_h_min 0
_diffrn_reflns_limit_k_max 21
_diffrn_reflns_limit_k_min 0
_diffrn_reflns_limit_l_max 0
_diffrn_reflns_limit_l_min -21
_diffrn_reflns_number 4075
_diffrn_reflns_theta_max 63.00
_diffrn_reflns_theta_min 4.54
_diffrn_standards_decay_% 2.9
_diffrn_standards_interval_count 97
_diffrn_standards_number 3
_exptl_absorpt_coefficient_mu 10.987
_exptl_absorpt_correction_T_max 1.00
_exptl_absorpt_correction_T_min 0.66
_exptl_absorpt_correction_type 'psi-scan empirical'
_exptl_crystal_colour red
_exptl_crystal_density_diffrn 1.714
_exptl_crystal_density_meas 1.69
_exptl_crystal_density_method 'floating method'
_exptl_crystal_description parallelipiped
_exptl_crystal_F_000 2576
_exptl_crystal_size_max 0.50
_exptl_crystal_size_mid 0.30
_exptl_crystal_size_min 0.10
_refine_diff_density_max 0.466
_refine_diff_density_min -0.796
_refine_diff_density_rms 0.160
_refine_ls_extinction_coef 0.00126(5)
_refine_ls_extinction_expression Fc^*^=kFc[1+0.001xFc^2^\l^3^/sin(2\q)]^-1/4^
_refine_ls_extinction_method SHELXL
_refine_ls_goodness_of_fit_all 1.143
_refine_ls_goodness_of_fit_obs 1.177
_refine_ls_matrix_type full
_refine_ls_number_parameters 409
_refine_ls_number_reflns 4075
_refine_ls_number_restraints 0
_refine_ls_restrained_S_all 1.143
_refine_ls_restrained_S_obs 1.177
_refine_ls_R_factor_all 0.0508
_refine_ls_R_factor_obs 0.0398
_refine_ls_shift/esd_max -0.747
_refine_ls_shift/esd_mean 0.030
_refine_ls_structure_factor_coef Fsqd
_refine_ls_weighting_details 'w=1/[\s^2^(Fo^2^)+(0.0643P)^2^+9.1670P] where P=(Fo^2^+2Fc^2^)/3'
_refine_ls_weighting_scheme calc
_refine_ls_wR_factor_all 0.1239
_refine_ls_wR_factor_obs 0.1125
_reflns_number_observed 3254
_reflns_number_total 4075
_reflns_observed_criterion >2sigma(I)
_cod_data_source_file ic991341k_3.cif
_cod_data_source_block shel93
_cod_depositor_comments
;
The following automatic conversions were performed:

'_refine_ls_weighting_scheme' value 'calc
w=1/[\s^2^(Fo^2^)+(0.0643P)^2^+9.1670P] where P=(Fo^2^+2Fc^2^)/3' was
changed to 'calc'. New tag '_refine_ls_weighting_details' was
created. The value of the new tag was set to
'w=1/[\s^2^(Fo^2^)+(0.0643P)^2^+9.1670P] where P=(Fo^2^+2Fc^2^)/3'.

Automatic conversion script
Id: cif_fix_values 3143 2015-03-26 13:38:13Z robertas 
;
_cod_original_cell_volume 5050.2(9)
_cod_database_code 4320949

loop_
_symmetry_equiv_pos_as_xyz
'x, y, z'
'-x, -y+1/2, z+1/2'
'x+1/2, -y, -z+1/2'
'-x+1/2, y+1/2, -z'
'-x, -y, -z'
'x, y-1/2, -z-1/2'
'-x-1/2, y, z-1/2'
'x-1/2, -y-1/2, z'

loop_
_atom_site_aniso_label
_atom_site_aniso_U_11
_atom_site_aniso_U_22
_atom_site_aniso_U_33
_atom_site_aniso_U_23
_atom_site_aniso_U_13
_atom_site_aniso_U_12
Re 0.0326(2) 0.0223(2) 0.0181(2) -0.00582(8) 0.00230(8) -0.00308(8)
O1 0.049(2) 0.030(2) 0.028(2) -0.006(2) 0.004(2) -0.008(2)
P 0.0318(7) 0.0225(7) 0.0168(6) -0.0018(5) 0.0033(5) -0.0044(5)
O2 0.048(2) 0.024(2) 0.017(2) 0.000(2) -0.002(2) -0.003(2)
S1 0.0358(8) 0.0525(10) 0.0443(9) -0.0195(8) 0.0049(7) -0.0012(7)
N1 0.043(3) 0.035(3) 0.028(3) -0.012(2) -0.007(2) 0.000(2)
N2 0.045(3) 0.026(2) 0.021(2) -0.004(2) 0.006(2) -0.001(2)
C1 0.043(4) 0.047(4) 0.058(5) -0.019(4) -0.010(3) 0.002(3)
C2 0.055(4) 0.040(4) 0.044(4) -0.012(3) -0.014(3) 0.005(3)
C3 0.063(4) 0.041(4) 0.029(4) -0.004(3) 0.000(3) -0.005(3)
C4 0.057(4) 0.043(4) 0.025(3) -0.008(3) 0.009(3) 0.001(3)
C5 0.048(4) 0.032(3) 0.041(4) -0.002(3) 0.014(3) -0.010(3)
C6 0.048(4) 0.054(4) 0.067(5) -0.002(4) 0.019(4) -0.003(3)
C7 0.048(4) 0.054(5) 0.068(5) -0.001(4) 0.010(4) 0.006(3)
C8 0.042(3) 0.037(4) 0.046(4) 0.002(3) 0.005(3) 0.008(3)
C9 0.030(3) 0.023(3) 0.029(3) -0.003(2) 0.003(2) -0.007(2)
C10 0.056(4) 0.031(3) 0.028(3) 0.002(3) 0.005(3) -0.003(3)
C11 0.069(4) 0.021(3) 0.048(4) 0.001(3) -0.006(3) -0.008(3)
C12 0.072(5) 0.027(3) 0.040(4) -0.012(3) -0.008(3) -0.017(3)
C13 0.054(4) 0.028(3) 0.027(3) -0.002(2) -0.004(3) -0.010(3)
C14 0.034(3) 0.022(3) 0.023(3) -0.002(2) 0.003(2) -0.001(2)
C15 0.039(3) 0.031(3) 0.015(3) -0.002(2) 0.002(2) -0.003(2)
C16 0.082(5) 0.050(4) 0.017(3) -0.008(3) 0.011(3) -0.024(4)
C17 0.106(6) 0.045(4) 0.032(4) -0.006(3) 0.031(4) -0.009(5)
C18 0.071(6) 0.104(8) 0.038(5) 0.011(4) 0.027(4) -0.013(5)
C19 0.092(6) 0.142(9) 0.039(5) 0.009(5) 0.016(4) -0.074(7)
C20 0.082(6) 0.100(6) 0.030(4) 0.001(4) 0.010(4) -0.055(5)
C21 0.037(3) 0.025(3) 0.019(3) -0.003(2) 0.000(2) -0.003(2)
C22 0.038(3) 0.038(4) 0.037(3) 0.006(3) -0.003(3) -0.009(3)
C23 0.032(3) 0.057(4) 0.060(4) 0.008(4) -0.004(3) -0.009(3)
C24 0.052(4) 0.061(5) 0.036(4) -0.001(3) -0.008(3) 0.014(3)
C25 0.058(4) 0.036(3) 0.040(4) 0.004(3) -0.005(3) 0.011(3)
C26 0.051(4) 0.029(3) 0.037(3) 0.004(3) 0.000(3) -0.006(3)

loop_
_atom_site_label
_atom_site_type_symbol
_atom_site_fract_x
_atom_site_fract_y
_atom_site_fract_z
_atom_site_U_iso_or_equiv
_atom_site_thermal_displace_type
_atom_site_occupancy
_atom_site_calc_flag
_atom_site_refinement_flags
_atom_site_disorder_group
Re Re 0.003429(15) 0.123603(13) 0.100296(12) 0.0243(2) Uani 1 d . .
O1 O 0.0123(3) 0.0377(2) 0.1327(2) 0.0357(10) Uani 1 d . .
P P 0.06722(9) 0.16864(7) 0.21250(6) 0.0237(3) Uani 1 d . .
O2 O 0.0284(3) 0.2328(2) 0.0794(2) 0.0298(8) Uani 1 d . .
S1 S -0.14673(10) 0.15723(9) 0.13035(9) 0.0442(4) Uani 1 d . .
N1 N -0.0459(4) 0.1202(2) 0.0039(3) 0.0356(11) Uani 1 d . .
N2 N 0.1379(3) 0.1100(2) 0.0392(2) 0.0304(10) Uani 1 d . .
C1 C -0.2034(5) 0.1331(4) 0.0477(4) 0.049(2) Uani 1 d . .
C2 C -0.1383(5) 0.1481(4) -0.0124(4) 0.046(2) Uani 1 d . .
C3 C 0.0198(6) 0.1218(4) -0.0534(4) 0.044(2) Uani 1 d . .
C4 C 0.1057(5) 0.0828(4) -0.0314(3) 0.0420(15) Uani 1 d . .
C5 C 0.1993(5) 0.1749(3) 0.0295(4) 0.0403(15) Uani 1 d . .
C6 C 0.2951(5) 0.1467(4) 0.0087(4) 0.057(2) Uani 1 d . .
H6A H 0.3042(5) 0.1505(4) -0.0419(4) 0.103(25) Uiso 1 calc R .
H6B H 0.3438(5) 0.1737(4) 0.0323(4) 0.103(25) Uiso 1 calc R .
C7 C 0.2971(5) 0.0690(4) 0.0315(5) 0.056(2) Uani 1 d . .
C8 C 0.2060(4) 0.0576(4) 0.0708(4) 0.0417(15) Uani 1 d . .
C9 C 0.0496(4) 0.2821(3) 0.1273(3) 0.0273(11) Uani 1 d . .
C10 C 0.0478(5) 0.3556(3) 0.1093(4) 0.0385(14) Uani 1 d . .
C11 C 0.0717(5) 0.4066(3) 0.1588(4) 0.046(2) Uani 1 d . .
C12 C 0.1013(5) 0.3878(3) 0.2256(4) 0.046(2) Uani 1 d . .
C13 C 0.1022(4) 0.3161(3) 0.2450(3) 0.0362(13) Uani 1 d . .
C14 C 0.0751(4) 0.2636(3) 0.1961(3) 0.0263(11) Uani 1 d . .
C15 C -0.0032(3) 0.1519(4) 0.2900(3) 0.0282(13) Uani 1 d . .
C16 C 0.0149(6) 0.1853(4) 0.3544(3) 0.050(2) Uani 1 d . .
C17 C -0.0369(7) 0.1700(4) 0.4145(4) 0.061(2) Uani 1 d . .
C18 C -0.1074(7) 0.1199(5) 0.4100(4) 0.071(3) Uani 1 d . .
C19 C -0.1231(7) 0.0842(6) 0.3489(4) 0.091(4) Uani 1 d . .
H19 H -0.1678(7) 0.0480(6) 0.3474(4) 0.190(60) Uiso 1 calc R .
C20 C -0.0735(6) 0.1013(5) 0.2889(4) 0.071(3) Uani 1 d . .
C21 C 0.1818(4) 0.1393(3) 0.2422(3) 0.0269(11) Uani 1 d . .
C22 C 0.2624(4) 0.1780(3) 0.2295(3) 0.0377(14) Uani 1 d . .
C23 C 0.3481(4) 0.1497(4) 0.2473(4) 0.050(2) Uani 1 d . .
C24 C 0.3553(5) 0.0831(4) 0.2787(4) 0.050(2) Uani 1 d . .
C25 C 0.2755(5) 0.0438(4) 0.2915(3) 0.045(2) Uani 1 d . .
C26 C 0.1894(5) 0.0716(3) 0.2735(3) 0.0388(14) Uani 1 d . .
H1A H -0.2596(51) 0.1581(37) 0.0441(34) 0.047(19) Uiso 1 d . .
H1B H -0.2181(40) 0.0864(36) 0.0455(31) 0.029(16) Uiso 1 d . .
H2A H -0.1276(45) 0.2056(37) -0.0241(34) 0.048(18) Uiso 1 d . .
H2B H -0.1573(57) 0.1267(38) -0.0674(48) 0.068(25) Uiso 1 d . .
H3A H 0.0343(53) 0.1687(44) -0.0609(40) 0.055(21) Uiso 1 d . .
H3B H -0.0203(88) 0.0880(88) -0.1059(62) 0.132(54) Uiso 1 d . .
H4A H 0.0946(42) 0.0335(36) -0.0272(31) 0.037(16) Uiso 1 d . .
H4B H 0.1622(49) 0.0850(39) -0.0664(38) 0.055(20) Uiso 1 d . .
H5A H 0.2038(41) 0.1998(33) 0.0817(35) 0.039(17) Uiso 1 d . .
H5B H 0.1695(67) 0.2170(53) 0.0021(51) 0.103(33) Uiso 1 d . .
H7A H 0.3013(88) 0.0302(78) -0.0152(67) 0.172(52) Uiso 1 d . .
H7B H 0.3408(54) 0.0537(41) 0.0635(42) 0.064(24) Uiso 1 d . .
H8A H 0.2092(43) 0.0612(33) 0.1220(36) 0.045(18) Uiso 1 d . .
H8B H 0.1751(39) 0.0115(35) 0.0673(31) 0.037(16) Uiso 1 d . .
H10 H 0.0258(48) 0.3657(35) 0.0692(43) 0.035(18) Uiso 1 d . .
H11 H 0.0743(34) 0.4525(30) 0.1477(26) 0.020(13) Uiso 1 d . .
H12 H 0.1172(45) 0.4248(37) 0.2589(35) 0.044(18) Uiso 1 d . .
H13 H 0.1145(43) 0.2999(33) 0.2984(33) 0.042(17) Uiso 1 d . .
H16 H 0.0590(70) 0.2243(57) 0.3547(50) 0.115(35) Uiso 1 d . .
H17 H -0.0119(37) 0.1996(33) 0.4708(34) 0.031(17) Uiso 1 d . .
H18 H -0.1321(51) 0.1096(39) 0.4423(43) 0.047(21) Uiso 1 d . .
H20 H -0.1013(68) 0.0933(54) 0.2375(54) 0.109(33) Uiso 1 d . .
H22 H 0.2626(47) 0.2297(40) 0.2186(38) 0.054(20) Uiso 1 d . .
H23 H 0.4054(50) 0.1831(37) 0.2439(41) 0.057(20) Uiso 1 d . .
H24 H 0.4215(42) 0.0611(32) 0.2863(31) 0.036(16) Uiso 1 d . .
H25 H 0.2814(49) -0.0035(42) 0.3061(38) 0.066(22) Uiso 1 d . .
H26 H 0.1356(45) 0.0454(36) 0.2847(33) 0.046(18) Uiso 1 d . .

loop_
_atom_type_symbol
_atom_type_description
_atom_type_scat_dispersion_real
_atom_type_scat_dispersion_imag
_atom_type_scat_source
C C 0.0181 0.0091 'International Tables Vol C Tables 4.2.6.8 and 6.1.1.4'
H H 0.0000 0.0000 'International Tables Vol C Tables 4.2.6.8 and 6.1.1.4'
N N 0.0311 0.0180 'International Tables Vol C Tables 4.2.6.8 and 6.1.1.4'
O O 0.0492 0.0322 'International Tables Vol C Tables 4.2.6.8 and 6.1.1.4'
S S 0.3331 0.5567 'International Tables Vol C Tables 4.2.6.8 and 6.1.1.4'
P P 0.2955 0.4335 'International Tables Vol C Tables 4.2.6.8 and 6.1.1.4'
Re Re -5.2083 5.8923 'International Tables Vol C Tables 4.2.6.8 and 6.1.1.4'

loop_
_geom_angle_atom_site_label_1
_geom_angle_atom_site_label_2
_geom_angle_atom_site_label_3
_geom_angle
_geom_angle_site_symmetry_1
_geom_angle_site_symmetry_3
_geom_angle_publ_flag
O1 Re N1 109.3(2) . . ?
O1 Re O2 162.8(2) . . ?
N1 Re O2 85.2(2) . . ?
O1 Re N2 90.9(2) . . ?
N1 Re N2 80.0(2) . . ?
O2 Re N2 82.3(2) . . ?
O1 Re S1 103.46(14) . . ?
N1 Re S1 84.4(2) . . ?
O2 Re S1 86.74(12) . . ?
N2 Re S1 161.64(13) . . ?
O1 Re P 88.87(14) . . ?
N1 Re P 161.81(14) . . ?
O2 Re P 76.71(10) . . ?
N2 Re P 99.42(12) . . ?
S1 Re P 92.33(5) . . ?
C14 P C15 110.1(3) . . ?
C14 P C21 107.0(2) . . ?
C15 P C21 101.6(2) . . ?
C14 P Re 102.1(2) . . ?
C15 P Re 115.8(2) . . ?
C21 P Re 120.0(2) . . ?
C9 O2 Re 125.4(3) . . ?
C1 S1 Re 97.8(2) . . ?
C3 N1 C2 115.4(6) . . ?
C3 N1 Re 117.9(4) . . ?
C2 N1 Re 121.0(4) . . ?
C8 N2 C4 109.6(5) . . ?
C8 N2 C5 100.9(5) . . ?
C4 N2 C5 109.8(5) . . ?
C8 N2 Re 114.9(4) . . ?
C4 N2 Re 103.4(4) . . ?
C5 N2 Re 118.1(3) . . ?
C2 C1 S1 109.3(5) . . ?
N1 C2 C1 109.8(6) . . ?
N1 C3 C4 108.7(6) . . ?
C3 C4 N2 109.8(5) . . ?
N2 C5 C6 106.4(5) . . ?
C7 C6 C5 105.8(6) . . ?
C6 C7 C8 105.0(6) . . ?
N2 C8 C7 105.8(6) . . ?
O2 C9 C14 121.9(5) . . ?
O2 C9 C10 120.1(5) . . ?
C14 C9 C10 118.0(5) . . ?
C11 C10 C9 119.9(6) . . ?
C10 C11 C12 121.7(6) . . ?
C11 C12 C13 119.4(6) . . ?
C12 C13 C14 119.6(6) . . ?
C9 C14 C13 121.2(5) . . ?
C9 C14 P 112.8(4) . . ?
C13 C14 P 126.0(4) . . ?
C20 C15 C16 117.1(6) . . ?
C20 C15 P 120.8(5) . . ?
C16 C15 P 122.0(5) . . ?
C17 C16 C15 121.7(7) . . ?
C18 C17 C16 118.7(7) . . ?
C19 C18 C17 120.5(7) . . ?
C18 C19 C20 120.5(8) . . ?
C15 C20 C19 121.4(7) . . ?
C22 C21 C26 118.6(5) . . ?
C22 C21 P 123.0(4) . . ?
C26 C21 P 118.1(4) . . ?
C23 C22 C21 120.2(6) . . ?
C24 C23 C22 121.1(6) . . ?
C23 C24 C25 119.4(6) . . ?
C24 C25 C26 120.0(6) . . ?
C25 C26 C21 120.8(6) . . ?

loop_
_geom_bond_atom_site_label_1
_geom_bond_atom_site_label_2
_geom_bond_distance
_geom_bond_site_symmetry_2
_geom_bond_publ_flag
Re O1 1.716(4) . ?
Re N1 1.960(5) . ?
Re O2 2.101(4) . ?
Re N2 2.262(5) . ?
Re S1 2.312(2) . ?
Re P 2.4612(13) . ?
P C14 1.797(5) . ?
P C15 1.809(6) . ?
P C21 1.819(6) . ?
O2 C9 1.326(6) . ?
S1 C1 1.819(7) . ?
N1 C3 1.437(10) . ?
N1 C2 1.455(8) . ?
N2 C8 1.503(8) . ?
N2 C4 1.504(7) . ?
N2 C5 1.504(7) . ?
C1 C2 1.498(11) . ?
C3 C4 1.488(10) . ?
C5 C6 1.522(9) . ?
C6 C7 1.508(11) . ?
C7 C8 1.518(9) . ?
C9 C14 1.397(7) . ?
C9 C10 1.409(8) . ?
C10 C11 1.377(9) . ?
C11 C12 1.381(9) . ?
C12 C13 1.384(8) . ?
C13 C14 1.401(8) . ?
C15 C20 1.379(9) . ?
C15 C16 1.394(9) . ?
C16 C17 1.390(10) . ?
C17 C18 1.377(12) . ?
C18 C19 1.352(12) . ?
C19 C20 1.379(10) . ?
C21 C22 1.382(8) . ?
C21 C26 1.397(8) . ?
C22 C23 1.378(9) . ?
C23 C24 1.377(10) . ?
C24 C25 1.380(10) . ?
C25 C26 1.381(9) . ?
